data_7210862
loop_
_publ_author_name
'Ji, Ning-Ning'
'Cheng, Xiao-Jie'
'Liang, Li-Li'
'Xiao, Xin'
'Zhang, Yun-Qian'
'Xue, Sai-Feng'
'Tao, Zhu'
'Zhu, Qian-Jiang'

_publ_section_title
;
 The synthesis of networks based on the coordination of cucurbit[8]urils
 and alkali or alkaline earth ions in the presence of the polychloride
 transition-metal anions
;
_journal_issue 38
_journal_name_full CrystEngComm
_journal_page_first 7709
_journal_paper_doi 10.1039/c3ce40840j
_journal_volume 15
_journal_year 2013
_chemical_formula_moiety 'C72 H74 N48 O25 Rb2, 2Cl, 70(H2 O)'
_chemical_formula_sum 'C72 H214 Cl2 N48 O95 Rb2'
_chemical_formula_weight 3514.75
_chemical_name_systematic
;
 ?
;
_space_group_IT_number 148
_symmetry_cell_setting trigonal
_symmetry_space_group_name_Hall '-R 3'
_symmetry_space_group_name_H-M 'R -3 :H'
_atom_sites_solution_hydrogens geom
_atom_sites_solution_primary direct
_atom_sites_solution_secondary difmap
_audit_creation_method SHELXL-97
_cell_angle_alpha 90.00
_cell_angle_beta 90.00
_cell_angle_gamma 120.00
_cell_formula_units_Z 6
_cell_length_a 21.830(14)
_cell_length_b 21.830(14)
_cell_length_c 52.55(4)
_cell_measurement_temperature 223(2)
_cell_volume 21688(3)
_computing_structure_refinement 'SHELXL-97 (Sheldrick, 1997)'
_diffrn_ambient_temperature 223(2)
_diffrn_measured_fraction_theta_full 0.988
_diffrn_measured_fraction_theta_max 0.988
_diffrn_measurement_device_type 'Bruker Smart Apex2 CCD Detector'
_diffrn_measurement_method '\f and \w scan'
_diffrn_radiation_monochromator graphite
_diffrn_radiation_source 'fine-focus sealed tube'
_diffrn_radiation_type MoK\a
_diffrn_radiation_wavelength 0.71073
_diffrn_reflns_av_R_equivalents 0.0900
_diffrn_reflns_av_sigmaI/netI 0.0988
_diffrn_reflns_limit_h_max 26
_diffrn_reflns_limit_h_min -26
_diffrn_reflns_limit_k_max 26
_diffrn_reflns_limit_k_min -26
_diffrn_reflns_limit_l_max 64
_diffrn_reflns_limit_l_min -63
_diffrn_reflns_number 53173
_diffrn_reflns_theta_full 25.99
_diffrn_reflns_theta_max 25.99
_diffrn_reflns_theta_min 1.14
_exptl_absorpt_coefficient_mu 0.845
_exptl_absorpt_correction_T_max 0.8837
_exptl_absorpt_correction_T_min 0.8425
_exptl_absorpt_correction_type multi-scan
_exptl_absorpt_process_details 'SADABS (Bruker, 2008)'
_exptl_crystal_colour colorless
_exptl_crystal_density_diffrn 1.615
_exptl_crystal_density_method 'not measured'
_exptl_crystal_description prism
_exptl_crystal_F_000 11100
_exptl_crystal_size_max 0.21
_exptl_crystal_size_mid 0.17
_exptl_crystal_size_min 0.15
_platon_squeeze_details
;
;
_refine_diff_density_max 1.067
_refine_diff_density_min -0.669
_refine_diff_density_rms 0.090
_refine_ls_extinction_method none
_refine_ls_goodness_of_fit_ref 0.959
_refine_ls_hydrogen_treatment constr
_refine_ls_matrix_type full
_refine_ls_number_parameters 446
_refine_ls_number_reflns 9361
_refine_ls_number_restraints 0
_refine_ls_restrained_S_all 0.959
_refine_ls_R_factor_all 0.1603
_refine_ls_R_factor_gt 0.0845
_refine_ls_shift/su_max 0.002
_refine_ls_shift/su_mean 0.000
_refine_ls_structure_factor_coef Fsqd
_refine_ls_weighting_details 'calc w=1/[\s^2^(Fo^2^)+(0.1549P)^2^+0.0000P] where P=(Fo^2^+2Fc^2^)/3'
_refine_ls_weighting_scheme calc
_refine_ls_wR_factor_gt 0.2539
_refine_ls_wR_factor_ref 0.2826
_reflns_number_gt 3921
_reflns_number_total 9361
_reflns_threshold_expression >2sigma(I)
_cod_data_source_file c3ce40840j.txt
_cod_data_source_block CCDC931656
_cod_original_cell_volume 21688(25)
_cod_original_sg_symbol_H-M 'R -3'
_cod_database_code 7210862

loop_
_symmetry_equiv_pos_as_xyz
'x, y, z'
'-y, x-y, z'
'-x+y, -x, z'
'x+2/3, y+1/3, z+1/3'
'-y+2/3, x-y+1/3, z+1/3'
'-x+y+2/3, -x+1/3, z+1/3'
'x+1/3, y+2/3, z+2/3'
'-y+1/3, x-y+2/3, z+2/3'
'-x+y+1/3, -x+2/3, z+2/3'
'-x, -y, -z'
'y, -x+y, -z'
'x-y, x, -z'
'-x+2/3, -y+1/3, -z+1/3'
'y+2/3, -x+y+1/3, -z+1/3'
'x-y+2/3, x+1/3, -z+1/3'
'-x+1/3, -y+2/3, -z+2/3'
'y+1/3, -x+y+2/3, -z+2/3'
'x-y+1/3, x+2/3, -z+2/3'

loop_
_atom_site_label
_atom_site_type_symbol
_atom_site_fract_x
_atom_site_fract_y
_atom_site_fract_z
_atom_site_U_iso_or_equiv
_atom_site_adp_type
_atom_site_occupancy
_atom_site_symmetry_multiplicity
_atom_site_calc_flag
_atom_site_refinement_flags
_atom_site_disorder_assembly
_atom_site_disorder_group
Cl1 Cl 0.6667 0.3333 0.2907(4) 0.467(10) Uiso 1 3 d S . .
Cl2 Cl 0.5320(8) 0.4218(9) 0.3163(3) 0.127(8) Uiso 0.169(8) 1 d P A 1
Cl2' Cl 0.5046(10) 0.4619(11) 0.3144(4) 0.152(9) Uiso 0.165(8) 1 d P A 2
O1W O 0.6667 0.3333 0.1581(7) 0.45(2) Uiso 1 3 d S . .
Rb1 Rb 0.0000 0.0000 0.23243(2) 0.0727(4) Uani 1 3 d S . .
Rb2 Rb 0.6667 0.3333 0.21971(3) 0.0807(4) Uani 1 3 d S . .
C1 C 0.3977(3) -0.0499(3) 0.20057(17) 0.079(2) Uani 1 1 d . . .
C2 C 0.5203(3) 0.0099(3) 0.19403(14) 0.0675(19) Uani 1 1 d . . .
H2 H 0.5513 -0.0110 0.1938 0.081 Uiso 1 1 calc R . .
C3 C 0.5030(3) 0.0227(3) 0.22142(13) 0.0588(16) Uani 1 1 d . . .
H3 H 0.5209 0.0025 0.2343 0.071 Uiso 1 1 calc R . .
C4 C 0.5681(3) 0.1306(3) 0.20057(14) 0.0641(17) Uani 1 1 d . . .
C5 C 0.3850(3) -0.0292(3) 0.24412(13) 0.0703(17) Uani 1 1 d . . .
H5A H 0.4076 -0.0432 0.2572 0.084 Uiso 1 1 calc R . .
H5B H 0.3378 -0.0698 0.2410 0.084 Uiso 1 1 calc R . .
C6 C 0.5473(3) 0.1336(3) 0.24695(14) 0.0700(18) Uani 1 1 d . . .
H6A H 0.5888 0.1811 0.2455 0.084 Uiso 1 1 calc R . .
H6B H 0.5578 0.1080 0.2600 0.084 Uiso 1 1 calc R . .
C7 C 0.3123(3) 0.0244(3) 0.25628(12) 0.0603(15) Uani 1 1 d . . .
C8 C 0.4307(3) 0.0845(3) 0.26892(12) 0.0593(15) Uani 1 1 d . . .
H8 H 0.4485 0.0651 0.2822 0.071 Uiso 1 1 calc R . .
C9 C 0.3925(3) 0.1212(3) 0.28121(12) 0.0582(15) Uani 1 1 d . . .
H9 H 0.3952 0.1221 0.3000 0.070 Uiso 1 1 calc R . .
C10 C 0.4891(3) 0.2035(3) 0.25677(12) 0.0608(16) Uani 1 1 d . . .
C11 C 0.2597(3) 0.0781(3) 0.28349(13) 0.0632(16) Uani 1 1 d . . .
H11A H 0.2650 0.0782 0.3020 0.076 Uiso 1 1 calc R . .
H11B H 0.2166 0.0342 0.2789 0.076 Uiso 1 1 calc R . .
C12 C 0.4228(3) 0.2493(3) 0.28156(13) 0.0644(17) Uani 1 1 d . . .
H12A H 0.4220 0.2444 0.3001 0.077 Uiso 1 1 calc R . .
H12B H 0.4645 0.2945 0.2771 0.077 Uiso 1 1 calc R . .
C13 C 0.1885(3) 0.1269(3) 0.26518(12) 0.0612(15) Uani 1 1 d . . .
C14 C 0.2918(3) 0.2075(3) 0.28652(12) 0.0607(15) Uani 1 1 d . . .
H14 H 0.2974 0.2065 0.3052 0.073 Uiso 1 1 calc R . .
C15 C 0.2514(3) 0.2439(3) 0.27957(11) 0.0618(16) Uani 1 1 d . . .
H15 H 0.2386 0.2616 0.2949 0.074 Uiso 1 1 calc R . .
C16 C 0.3638(3) 0.3065(3) 0.26090(12) 0.0621(16) Uani 1 1 d . . .
C17 C 0.1288(3) 0.1985(3) 0.25975(12) 0.0657(17) Uani 1 1 d . . .
H17A H 0.0862 0.1518 0.2586 0.079 Uiso 1 1 calc R . .
H17B H 0.1211 0.2250 0.2732 0.079 Uiso 1 1 calc R . .
C18 C 0.2888(3) 0.3613(3) 0.25646(15) 0.080(2) Uani 1 1 d . . .
H18A H 0.2664 0.3711 0.2709 0.096 Uiso 1 1 calc R . .
H18B H 0.3349 0.4036 0.2536 0.096 Uiso 1 1 calc R . .
C19 C 0.1056(3) 0.2033(3) 0.21397(14) 0.0626(16) Uani 1 1 d . . .
C20 C 0.1701(3) 0.3108(3) 0.23445(14) 0.0608(17) Uani 1 1 d . . .
H20 H 0.1513 0.3285 0.2480 0.073 Uiso 1 1 calc R . .
C21 C 0.1494(3) 0.3234(3) 0.20842(14) 0.0655(19) Uani 1 1 d . . .
H21 H 0.1180 0.3439 0.2093 0.079 Uiso 1 1 calc R . .
C22 C 0.2722(4) 0.3874(3) 0.21217(17) 0.080(2) Uani 1 1 d . . .
C23 C 0.5944(3) 0.0957(3) 0.15890(14) 0.076(2) Uani 1 1 d . . .
H23A H 0.6315 0.1456 0.1587 0.091 Uiso 1 1 calc R . .
H23B H 0.6178 0.0673 0.1585 0.091 Uiso 1 1 calc R . .
C24 C 0.4410(3) -0.0788(3) 0.15879(16) 0.086(2) Uani 1 1 d . . .
H24A H 0.4756 -0.0949 0.1584 0.103 Uiso 1 1 calc R . .
H24B H 0.3937 -0.1208 0.1588 0.103 Uiso 1 1 calc R . .
N1 N 0.4509(3) -0.0372(3) 0.18285(13) 0.0899(13) Uani 1 1 d . . .
N2 N 0.4252(2) -0.0135(2) 0.22130(10) 0.0614(13) Uani 1 1 d . . .
N3 N 0.5546(2) 0.0811(2) 0.18297(10) 0.0589(12) Uani 1 1 d . . .
N4 N 0.5372(2) 0.0983(2) 0.22334(11) 0.0609(13) Uani 1 1 d . . .
N5 N 0.3771(2) 0.0287(2) 0.25398(9) 0.0595(12) Uani 1 1 d . . .
N6 N 0.3193(2) 0.0783(2) 0.27176(9) 0.0576(12) Uani 1 1 d . . .
N7 N 0.4880(2) 0.1401(2) 0.25534(9) 0.0581(12) Uani 1 1 d . . .
N8 N 0.4295(3) 0.1922(3) 0.27004(12) 0.0899(13) Uani 1 1 d . . .
N9 N 0.2508(2) 0.1379(2) 0.27635(9) 0.0601(12) Uani 1 1 d . . .
N10 N 0.1890(2) 0.1898(3) 0.26668(9) 0.0641(13) Uani 1 1 d . . .
N11 N 0.3610(2) 0.2503(2) 0.27371(10) 0.0620(13) Uani 1 1 d . . .
N12 N 0.2994(2) 0.3019(2) 0.26305(10) 0.0637(13) Uani 1 1 d . . .
N13 N 0.1394(2) 0.2346(2) 0.23617(10) 0.0562(12) Uani 1 1 d . . .
N14 N 0.1136(2) 0.2520(2) 0.19664(10) 0.0584(12) Uani 1 1 d . . .
N15 N 0.2465(2) 0.3484(3) 0.23467(13) 0.0756(16) Uani 1 1 d . . .
N16 N 0.2176(3) 0.3720(2) 0.19659(12) 0.0686(14) Uani 1 1 d . . .
O1 O 0.3345(2) -0.0911(3) 0.19502(10) 0.1038(18) Uani 1 1 d . . .
O2 O 0.2568(2) -0.0205(2) 0.24697(8) 0.0715(12) Uani 1 1 d . . .
O3 O 0.14144(19) 0.0713(2) 0.25622(8) 0.0693(12) Uani 1 1 d . . .
O4 O 0.0707(2) 0.1375(2) 0.21064(8) 0.0757(12) Uani 1 1 d . . .
O5 O 0.6018(2) 0.1953(2) 0.19790(9) 0.0815(13) Uani 1 1 d . . .
O6 O 0.5338(2) 0.2601(2) 0.24797(9) 0.0748(12) Uani 1 1 d . . .
O7 O 0.4144(2) 0.3519(2) 0.24940(10) 0.0794(13) Uani 1 1 d . . .
O8 O 0.3360(2) 0.4321(2) 0.20804(11) 0.0986(17) Uani 1 1 d . . .

loop_
_atom_site_aniso_label
_atom_site_aniso_U_11
_atom_site_aniso_U_22
_atom_site_aniso_U_33
_atom_site_aniso_U_23
_atom_site_aniso_U_13
_atom_site_aniso_U_12
Rb1 0.0444(4) 0.0444(4) 0.1293(10) 0.000 0.000 0.02218(19)
Rb2 0.0486(4) 0.0486(4) 0.1450(12) 0.000 0.000 0.0243(2)
C1 0.043(4) 0.046(3) 0.144(7) -0.001(4) 0.040(4) 0.019(3)
C2 0.032(3) 0.044(3) 0.124(6) 0.013(3) 0.015(3) 0.017(3)
C3 0.039(3) 0.049(3) 0.088(5) 0.019(3) 0.000(3) 0.021(3)
C4 0.038(3) 0.045(4) 0.095(5) 0.007(4) -0.014(3) 0.010(3)
C5 0.060(4) 0.055(4) 0.092(5) 0.007(3) -0.002(4) 0.026(3)
C6 0.034(3) 0.050(3) 0.116(6) 0.000(4) -0.016(3) 0.013(3)
C7 0.040(3) 0.053(4) 0.076(4) 0.012(3) 0.002(3) 0.014(3)
C8 0.048(3) 0.050(3) 0.079(4) 0.009(3) -0.002(3) 0.024(3)
C9 0.045(3) 0.043(3) 0.079(4) 0.005(3) -0.001(3) 0.016(3)
C10 0.035(3) 0.064(4) 0.078(4) 0.009(3) -0.001(3) 0.020(3)
C11 0.048(3) 0.049(3) 0.084(4) 0.010(3) 0.012(3) 0.017(3)
C12 0.043(3) 0.049(3) 0.097(5) -0.027(3) -0.027(3) 0.020(3)
C13 0.054(4) 0.052(4) 0.075(4) 0.010(3) 0.012(3) 0.024(3)
C14 0.048(3) 0.059(4) 0.068(4) -0.007(3) -0.007(3) 0.021(3)
C15 0.047(3) 0.058(4) 0.072(4) -0.018(3) 0.003(3) 0.020(3)
C16 0.036(3) 0.050(4) 0.088(5) -0.012(3) -0.008(3) 0.012(3)
C17 0.045(3) 0.057(4) 0.085(5) 0.004(3) 0.008(3) 0.018(3)
C18 0.055(4) 0.045(4) 0.127(6) -0.003(4) -0.008(4) 0.014(3)
C19 0.039(3) 0.048(4) 0.104(5) 0.003(4) 0.008(3) 0.023(3)
C20 0.038(3) 0.042(3) 0.107(5) -0.007(3) 0.002(3) 0.024(3)
C21 0.039(3) 0.035(3) 0.119(6) -0.001(3) 0.024(3) 0.016(3)
C22 0.050(4) 0.044(4) 0.144(7) -0.013(4) 0.013(5) 0.021(3)
C23 0.032(3) 0.049(4) 0.131(6) 0.014(4) -0.007(4) 0.009(3)
C24 0.061(4) 0.040(3) 0.149(7) -0.008(4) 0.027(4) 0.020(3)
N1 0.060(2) 0.064(3) 0.133(4) -0.009(3) -0.001(2) 0.022(2)
N2 0.040(3) 0.047(3) 0.079(4) -0.009(3) 0.014(3) 0.008(2)
N3 0.042(3) 0.044(3) 0.086(4) 0.013(3) 0.001(3) 0.018(2)
N4 0.039(3) 0.047(3) 0.088(4) 0.001(3) -0.008(3) 0.015(2)
N5 0.041(3) 0.046(3) 0.078(3) -0.005(2) -0.001(2) 0.012(2)
N6 0.041(3) 0.047(3) 0.077(3) -0.010(2) -0.004(2) 0.016(2)
N7 0.038(3) 0.048(3) 0.079(3) 0.012(2) 0.004(2) 0.014(2)
N8 0.060(2) 0.064(3) 0.133(4) -0.009(3) -0.001(2) 0.022(2)
N9 0.035(2) 0.053(3) 0.087(3) -0.002(3) -0.006(2) 0.018(2)
N10 0.041(3) 0.058(3) 0.085(4) 0.003(3) 0.010(2) 0.019(2)
N11 0.043(3) 0.043(3) 0.093(4) -0.003(3) -0.007(3) 0.016(2)
N12 0.045(3) 0.044(3) 0.100(4) -0.013(3) -0.002(3) 0.020(2)
N13 0.042(3) 0.039(3) 0.082(4) -0.001(3) 0.010(3) 0.015(2)
N14 0.034(2) 0.037(3) 0.094(4) 0.009(3) 0.001(3) 0.010(2)
N15 0.035(3) 0.046(3) 0.140(5) 0.013(3) 0.003(3) 0.016(2)
N16 0.046(3) 0.035(3) 0.113(4) 0.007(3) 0.016(3) 0.012(2)
O1 0.039(2) 0.082(3) 0.155(5) -0.049(3) 0.010(3) 0.004(2)
O2 0.052(2) 0.055(2) 0.093(3) -0.010(2) -0.004(2) 0.015(2)
O3 0.044(2) 0.046(2) 0.107(3) -0.014(2) -0.016(2) 0.0143(19)
O4 0.065(3) 0.038(2) 0.101(3) 0.006(2) 0.005(2) 0.008(2)
O5 0.063(3) 0.051(3) 0.101(3) 0.004(2) -0.005(2) 0.007(2)
O6 0.048(2) 0.045(2) 0.115(3) 0.012(2) -0.002(2) 0.010(2)
O7 0.041(2) 0.049(2) 0.138(4) 0.008(3) 0.002(2) 0.015(2)
O8 0.042(2) 0.055(3) 0.183(5) 0.006(3) 0.022(3) 0.014(2)

loop_
_atom_type_symbol
_atom_type_description
_atom_type_scat_dispersion_real
_atom_type_scat_dispersion_imag
_atom_type_scat_source
C C 0.0033 0.0016 'International Tables Vol C Tables 4.2.6.8 and 6.1.1.4'
H H 0.0000 0.0000 'International Tables Vol C Tables 4.2.6.8 and 6.1.1.4'
N N 0.0061 0.0033 'International Tables Vol C Tables 4.2.6.8 and 6.1.1.4'
O O 0.0106 0.0060 'International Tables Vol C Tables 4.2.6.8 and 6.1.1.4'
Rb Rb -0.9393 2.9676 'International Tables Vol C Tables 4.2.6.8 and 6.1.1.4'
Cl Cl 0.1484 0.1585 'International Tables Vol C Tables 4.2.6.8 and 6.1.1.4'

loop_
_geom_angle_atom_site_label_1
_geom_angle_atom_site_label_2
_geom_angle_atom_site_label_3
_geom_angle
_geom_angle_site_symmetry_1
_geom_angle_site_symmetry_3
Rb1 O1W Rb2 180.0 13 .
O4 Rb1 O4 104.85(11) 2 3
O4 Rb1 O4 104.85(11) 2 .
O4 Rb1 O4 104.85(11) 3 .
O4 Rb1 O3 178.29(12) 2 .
O4 Rb1 O3 76.80(12) 3 .
O4 Rb1 O3 74.99(12) . .
O4 Rb1 O3 76.80(12) 2 3
O4 Rb1 O3 74.99(12) 3 3
O4 Rb1 O3 178.29(12) . 3
O3 Rb1 O3 103.35(10) . 3
O4 Rb1 O3 74.99(12) 2 2
O4 Rb1 O3 178.29(12) 3 2
O4 Rb1 O3 76.80(12) . 2
O3 Rb1 O3 103.35(10) . 2
O3 Rb1 O3 103.35(10) 3 2
O4 Rb1 O1W 66.23(9) 2 13
O4 Rb1 O1W 66.23(9) 3 13
O4 Rb1 O1W 66.23(9) . 13
O3 Rb1 O1W 115.06(9) . 13
O3 Rb1 O1W 115.06(9) 3 13
O3 Rb1 O1W 115.06(9) 2 13
O5 Rb2 O5 104.93(11) . 2_655
O5 Rb2 O5 104.93(11) . 3_665
O5 Rb2 O5 104.93(11) 2_655 3_665
O5 Rb2 O6 80.02(12) . 2_655
O5 Rb2 O6 78.10(12) 2_655 2_655
O5 Rb2 O6 173.03(13) 3_665 2_655
O5 Rb2 O6 78.10(12) . .
O5 Rb2 O6 173.03(13) 2_655 .
O5 Rb2 O6 80.02(12) 3_665 .
O6 Rb2 O6 96.45(12) 2_655 .
O5 Rb2 O6 173.03(13) . 3_665
O5 Rb2 O6 80.02(12) 2_655 3_665
O5 Rb2 O6 78.10(12) 3_665 3_665
O6 Rb2 O6 96.45(12) 2_655 3_665
O6 Rb2 O6 96.45(12) . 3_665
O5 Rb2 O1W 66.30(9) . .
O5 Rb2 O1W 66.30(9) 2_655 .
O5 Rb2 O1W 66.30(9) 3_665 .
O6 Rb2 O1W 120.56(9) 2_655 .
O6 Rb2 O1W 120.56(9) . .
O6 Rb2 O1W 120.56(9) 3_665 .
O5 Rb2 Cl1 113.70(9) . .
O5 Rb2 Cl1 113.70(9) 2_655 .
O5 Rb2 Cl1 113.70(9) 3_665 .
O6 Rb2 Cl1 59.44(9) 2_655 .
O6 Rb2 Cl1 59.44(9) . .
O6 Rb2 Cl1 59.44(9) 3_665 .
O1W Rb2 Cl1 180.000(2) . .
O1 C1 N2 129.8(6) . .
O1 C1 N1 119.7(7) . .
N2 C1 N1 110.5(6) . .
N1 C2 N3 112.7(5) . .
N1 C2 C3 103.9(5) . .
N3 C2 C3 102.7(5) . .
N1 C2 H2 112.3 . .
N3 C2 H2 112.3 . .
C3 C2 H2 112.3 . .
N4 C3 N2 114.5(4) . .
N4 C3 C2 103.9(5) . .
N2 C3 C2 102.6(5) . .
N4 C3 H3 111.7 . .
N2 C3 H3 111.7 . .
C2 C3 H3 111.7 . .
O5 C4 N3 127.7(7) . .
O5 C4 N4 123.0(6) . .
N3 C4 N4 109.4(5) . .
N2 C5 N5 114.6(5) . .
N2 C5 H5A 108.6 . .
N5 C5 H5A 108.6 . .
N2 C5 H5B 108.6 . .
N5 C5 H5B 108.6 . .
H5A C5 H5B 107.6 . .
N4 C6 N7 114.6(5) . .
N4 C6 H6A 108.6 . .
N7 C6 H6A 108.6 . .
N4 C6 H6B 108.6 . .
N7 C6 H6B 108.6 . .
H6A C6 H6B 107.6 . .
O2 C7 N5 126.5(6) . .
O2 C7 N6 124.7(5) . .
N5 C7 N6 108.8(5) . .
N7 C8 N5 116.6(5) . .
N7 C8 C9 103.7(4) . .
N5 C8 C9 104.1(4) . .
N7 C8 H8 110.7 . .
N5 C8 H8 110.7 . .
C9 C8 H8 110.7 . .
N8 C9 N6 112.6(5) . .
N8 C9 C8 103.0(5) . .
N6 C9 C8 102.9(4) . .
N8 C9 H9 112.5 . .
N6 C9 H9 112.5 . .
C8 C9 H9 112.5 . .
O6 C10 N7 126.9(5) . .
O6 C10 N8 125.3(6) . .
N7 C10 N8 107.8(5) . .
N6 C11 N9 114.3(5) . .
N6 C11 H11A 108.7 . .
N9 C11 H11A 108.7 . .
N6 C11 H11B 108.7 . .
N9 C11 H11B 108.7 . .
H11A C11 H11B 107.6 . .
N11 C12 N8 113.2(5) . .
N11 C12 H12A 108.9 . .
N8 C12 H12A 108.9 . .
N11 C12 H12B 108.9 . .
N8 C12 H12B 108.9 . .
H12A C12 H12B 107.8 . .
O3 C13 N10 126.7(6) . .
O3 C13 N9 126.6(5) . .
N10 C13 N9 106.7(5) . .
N9 C14 N11 113.5(5) . .
N9 C14 C15 104.6(4) . .
N11 C14 C15 103.9(5) . .
N9 C14 H14 111.5 . .
N11 C14 H14 111.5 . .
C15 C14 H14 111.5 . .
N10 C15 N12 113.9(5) . .
N10 C15 C14 104.1(5) . .
N12 C15 C14 104.3(4) . .
N10 C15 H15 111.4 . .
N12 C15 H15 111.4 . .
C14 C15 H15 111.4 . .
O7 C16 N12 125.8(6) . .
O7 C16 N11 126.1(5) . .
N12 C16 N11 108.1(5) . .
N13 C17 N10 112.5(5) . .
N13 C17 H17A 109.1 . .
N10 C17 H17A 109.1 . .
N13 C17 H17B 109.1 . .
N10 C17 H17B 109.1 . .
H17A C17 H17B 107.8 . .
N15 C18 N12 113.0(5) . .
N15 C18 H18A 109.0 . .
N12 C18 H18A 109.0 . .
N15 C18 H18B 109.0 . .
N12 C18 H18B 109.0 . .
H18A C18 H18B 107.8 . .
O4 C19 N14 125.1(6) . .
O4 C19 N13 123.9(6) . .
N14 C19 N13 111.0(5) . .
N15 C20 N13 113.0(4) . .
N15 C20 C21 105.7(5) . .
N13 C20 C21 104.8(5) . .
N15 C20 H20 111.0 . .
N13 C20 H20 111.0 . .
C21 C20 H20 111.0 . .
N16 C21 N14 113.2(5) . .
N16 C21 C20 103.2(5) . .
N14 C21 C20 103.6(5) . .
N16 C21 H21 112.1 . .
N14 C21 H21 112.1 . .
C20 C21 H21 112.1 . .
O8 C22 N16 126.1(8) . .
O8 C22 N15 124.8(7) . .
N16 C22 N15 109.0(6) . .
N14 C23 N3 114.7(5) 13 .
N14 C23 H23A 108.6 13 .
N3 C23 H23A 108.6 . .
N14 C23 H23B 108.6 13 .
N3 C23 H23B 108.6 . .
H23A C23 H23B 107.6 . .
N16 C24 N1 112.2(5) 13 .
N16 C24 H24A 109.2 13 .
N1 C24 H24A 109.2 . .
N16 C24 H24B 109.2 13 .
N1 C24 H24B 109.2 . .
H24A C24 H24B 107.9 . .
C1 N1 C2 109.7(6) . .
C1 N1 C24 125.6(6) . .
C2 N1 C24 123.1(5) . .
C1 N2 C5 121.0(5) . .
C1 N2 C3 112.7(5) . .
C5 N2 C3 122.3(5) . .
C4 N3 C2 111.8(5) . .
C4 N3 C23 123.3(5) . .
C2 N3 C23 120.2(5) . .
C4 N4 C6 125.2(5) . .
C4 N4 C3 111.5(5) . .
C6 N4 C3 122.5(5) . .
C7 N5 C8 112.8(5) . .
C7 N5 C5 122.5(5) . .
C8 N5 C5 122.2(5) . .
C7 N6 C11 122.5(5) . .
C7 N6 C9 111.4(4) . .
C11 N6 C9 123.3(5) . .
C10 N7 C8 113.4(5) . .
C10 N7 C6 123.6(4) . .
C8 N7 C6 121.2(5) . .
C10 N8 C12 122.8(5) . .
C10 N8 C9 111.3(5) . .
C12 N8 C9 120.1(6) . .
C13 N9 C14 112.3(5) . .
C13 N9 C11 120.7(5) . .
C14 N9 C11 124.3(5) . .
C13 N10 C15 112.2(5) . .
C13 N10 C17 123.9(5) . .
C15 N10 C17 123.2(5) . .
C16 N11 C12 122.5(5) . .
C16 N11 C14 111.1(5) . .
C12 N11 C14 122.4(5) . .
C16 N12 C15 112.4(5) . .
C16 N12 C18 121.9(5) . .
C15 N12 C18 122.9(5) . .
C19 N13 C17 124.6(5) . .
C19 N13 C20 110.2(5) . .
C17 N13 C20 122.9(5) . .
C19 N14 C23 124.6(5) . 13
C19 N14 C21 109.9(5) . .
C23 N14 C21 121.4(5) 13 .
C22 N15 C18 122.8(5) . .
C22 N15 C20 109.7(6) . .
C18 N15 C20 125.1(6) . .
C22 N16 C24 121.7(6) . 13
C22 N16 C21 112.1(6) . .
C24 N16 C21 124.4(6) 13 .
C13 O3 Rb1 145.3(4) . .
C19 O4 Rb1 148.2(4) . .
C4 O5 Rb2 149.6(5) . .
C10 O6 Rb2 145.1(4) . .

loop_
_geom_bond_atom_site_label_1
_geom_bond_atom_site_label_2
_geom_bond_distance
_geom_bond_site_symmetry_2
Cl1 Rb2 3.728(19) .
O1W Rb1 3.00(4) 13
O1W Rb2 3.24(4) .
Rb1 O4 2.842(4) 2
Rb1 O4 2.842(4) 3
Rb1 O4 2.842(4) .
Rb1 O3 2.952(4) .
Rb1 O3 2.952(4) 3
Rb1 O3 2.952(4) 2
Rb1 O1W 3.00(4) 13
Rb2 O5 2.852(5) .
Rb2 O5 2.852(5) 2_655
Rb2 O5 2.852(5) 3_665
Rb2 O6 2.921(4) 2_655
Rb2 O6 2.921(4) .
Rb2 O6 2.921(4) 3_665
C1 O1 1.248(8) .
C1 N2 1.306(9) .
C1 N1 1.403(8) .
C2 N1 1.463(8) .
C2 N3 1.466(7) .
C2 C3 1.548(9) .
C2 H2 0.9900 .
C3 N4 1.434(7) .
C3 N2 1.471(6) .
C3 H3 0.9900 .
C4 O5 1.230(7) .
C4 N3 1.340(8) .
C4 N4 1.382(8) .
C5 N2 1.423(8) .
C5 N5 1.455(7) .
C5 H5A 0.9800 .
C5 H5B 0.9800 .
C6 N4 1.418(8) .
C6 N7 1.440(7) .
C6 H6A 0.9800 .
C6 H6B 0.9800 .
C7 O2 1.216(6) .
C7 N5 1.375(7) .
C7 N6 1.374(7) .
C8 N7 1.425(7) .
C8 N5 1.430(7) .
C8 C9 1.558(8) .
C8 H8 0.9900 .
C9 N8 1.465(7) .
C9 N6 1.476(7) .
C9 H9 0.9900 .
C10 O6 1.220(7) .
C10 N7 1.376(7) .
C10 N8 1.385(8) .
C11 N6 1.439(7) .
C11 N9 1.461(7) .
C11 H11A 0.9800 .
C11 H11B 0.9800 .
C12 N11 1.421(7) .
C12 N8 1.457(7) .
C12 H12A 0.9800 .
C12 H12B 0.9800 .
C13 O3 1.226(7) .
C13 N10 1.368(7) .
C13 N9 1.389(7) .
C14 N9 1.427(7) .
C14 N11 1.482(7) .
C14 C15 1.498(8) .
C14 H14 0.9900 .
C15 N10 1.450(7) .
C15 N12 1.459(7) .
C15 H15 0.9900 .
C16 O7 1.213(7) .
C16 N12 1.363(7) .
C16 N11 1.374(7) .
C17 N13 1.425(7) .
C17 N10 1.464(7) .
C17 H17A 0.9800 .
C17 H17B 0.9800 .
C18 N15 1.407(8) .
C18 N12 1.469(8) .
C18 H18A 0.9800 .
C18 H18B 0.9800 .
C19 O4 1.256(7) .
C19 N14 1.344(7) .
C19 N13 1.367(8) .
C20 N15 1.445(7) .
C20 N13 1.451(6) .
C20 C21 1.509(9) .
C20 H20 0.9900 .
C21 N16 1.466(7) .
C21 N14 1.484(7) .
C21 H21 0.9900 .
C22 O8 1.256(7) .
C22 N16 1.344(9) .
C22 N15 1.400(9) .
C23 N14 1.412(7) 13
C23 N3 1.476(8) .
C23 H23A 0.9800 .
C23 H23B 0.9800 .
C24 N16 1.410(9) 13
C24 N1 1.509(9) .
C24 H24A 0.9800 .
C24 H24B 0.9800 .
N14 C23 1.412(7) 13
N16 C24 1.410(9) 13

loop_
_platon_squeeze_void_nr
_platon_squeeze_void_average_x
_platon_squeeze_void_average_y
_platon_squeeze_void_average_z
_platon_squeeze_void_volume
_platon_squeeze_void_count_electrons
_platon_squeeze_void_content
1 0.000 0.000 0.000 138 48 ' '
2 -0.004 0.469 -0.001 6399 3007 ' '
3 -0.167 0.667 0.167 356 113 ' '
4 0.000 0.500 0.500 356 116 ' '
5 0.167 0.333 0.833 356 113 ' '
6 0.167 0.833 0.833 356 116 ' '
7 0.333 0.167 0.167 357 116 ' '
8 0.333 0.667 0.667 134 48 ' '
9 0.500 1.000 0.500 356 113 ' '
10 0.500 0.500 0.500 356 116 ' '
11 0.667 0.833 0.833 357 116 ' '
12 0.667 0.333 0.333 134 48 ' '
13 0.833 0.167 0.167 356 116 ' '
